data_7057705
loop_
_publ_author_name
'Conradie, J.'
'Conradie, M. M.'
'Tawfiq, K. M.'
'Coles, S. J.'
'Tizzard, G. J.'
'Wilson, C.'
'Potgieter, J. H.'

_publ_section_title
;
 Jahn--Teller distortion in 2-pyridyl-(1,2,3)-triazole-containing
 copper(ii) compounds
;
_journal_issue 19
_journal_name_full 'New Journal of Chemistry'
_journal_page_first 16335
_journal_paper_doi 10.1039/C8NJ03080D
_journal_volume 42
_journal_year 2018
_chemical_formula_moiety 'C26 H18 Cl4 Cu N8'
_chemical_formula_sum 'C26 H18 Cl4 Cu N8'
_chemical_formula_weight 647.84
_space_group_crystal_system orthorhombic
_space_group_IT_number 56
_space_group_name_Hall '-P 2ab 2ac'
_space_group_name_H-M_alt 'P c c n'
_symmetry_space_group_name_Hall '-P 2ab 2ac'
_symmetry_space_group_name_H-M 'P c c n'
_atom_sites_solution_hydrogens geom
_audit_creation_date 2014-01-27
_audit_creation_method
;
Olex2 1.2
(compiled 2013.12.10 svn.r2850 for OlexSys, GUI svn.r4736)
;
_audit_update_record
;
2018-06-12 deposited with the CCDC.
2018-09-03 downloaded from the CCDC.
;
_cell_angle_alpha 90
_cell_angle_beta 90
_cell_angle_gamma 90
_cell_formula_units_Z 4
_cell_length_a 12.5664(12)
_cell_length_b 25.691(3)
_cell_length_c 9.7169(9)
_cell_measurement_reflns_used 4660
_cell_measurement_temperature 100
_cell_measurement_theta_max 27.5
_cell_measurement_theta_min 3.1
_cell_volume 3137.0(6)
_computing_cell_refinement
;
CrystalClear-SM Expert 3.1 b25 (Rigaku, 20112)
;
_computing_data_collection
;
CrystalClear-SM Expert 3.1 b25 (Rigaku, 20112)
;
_computing_data_reduction
;
CrystalClear-SM Expert 3.1 b25 (Rigaku, 20112)
;
_computing_molecular_graphics 'Olex2 (Dolomanov et al., 2009)'
_computing_publication_material 'Olex2 (Dolomanov et al., 2009)'
_computing_structure_refinement 'ShelXL (Sheldrick, 2008)'
_diffrn_ambient_temperature 100
_diffrn_detector CCD
_diffrn_detector_area_resol_mean 28.5714
_diffrn_measured_fraction_theta_full 0.820
_diffrn_measured_fraction_theta_max 0.795
_diffrn_measurement_device
;
AFC12 (Right): Kappa 3 circle
;
_diffrn_measurement_device_type
;
Rigaku Saturn724+ (2x2 bin mode)
;
_diffrn_measurement_method 'profile data from \w-scans'
_diffrn_measurement_specimen_support MiTeGen
_diffrn_orient_matrix_type d*Trek
_diffrn_orient_matrix_UB_11 0.076750
_diffrn_orient_matrix_UB_12 -0.067045
_diffrn_orient_matrix_UB_13 0.012343
_diffrn_orient_matrix_UB_21 0.052734
_diffrn_orient_matrix_UB_22 0.058576
_diffrn_orient_matrix_UB_23 -0.009730
_diffrn_orient_matrix_UB_31 -0.000337
_diffrn_orient_matrix_UB_32 0.006658
_diffrn_orient_matrix_UB_33 0.038259
_diffrn_radiation_monochromator 'Graphite Monochromator'
_diffrn_radiation_type MoK\a
_diffrn_radiation_wavelength 0.71075
_diffrn_reflns_av_R_equivalents 0.0950
_diffrn_reflns_av_unetI/netI 0.1457
_diffrn_reflns_Laue_measured_fraction_full 0.820
_diffrn_reflns_Laue_measured_fraction_max 0.795
_diffrn_reflns_limit_h_max 15
_diffrn_reflns_limit_h_min -16
_diffrn_reflns_limit_k_max 33
_diffrn_reflns_limit_k_min -31
_diffrn_reflns_limit_l_max 11
_diffrn_reflns_limit_l_min -12
_diffrn_reflns_number 7213
_diffrn_reflns_point_group_measured_fraction_full 0.820
_diffrn_reflns_point_group_measured_fraction_max 0.795
_diffrn_reflns_theta_full 25.242
_diffrn_reflns_theta_max 27.474
_diffrn_reflns_theta_min 3.172
_diffrn_source 'Sealed Tube'
_diffrn_source_current 0.0
_diffrn_source_power 0.0
_diffrn_source_voltage 0.0
_exptl_absorpt_coefficient_mu 1.066
_exptl_absorpt_correction_T_max 1.000
_exptl_absorpt_correction_T_min 0.284
_exptl_absorpt_correction_type multi-scan
_exptl_crystal_colour 'pale green'
_exptl_crystal_density_diffrn 1.372
_exptl_crystal_description tablet
_exptl_crystal_F_000 1308
_exptl_crystal_size_max 0.07
_exptl_crystal_size_mid 0.06
_exptl_crystal_size_min 0.01
_refine_diff_density_max 0.750
_refine_diff_density_min -0.532
_refine_diff_density_rms 0.105
_refine_ls_extinction_method none
_refine_ls_goodness_of_fit_ref 0.960
_refine_ls_hydrogen_treatment constr
_refine_ls_matrix_type full
_refine_ls_number_parameters 178
_refine_ls_number_reflns 2863
_refine_ls_number_restraints 0
_refine_ls_restrained_S_all 0.960
_refine_ls_R_factor_all 0.1882
_refine_ls_R_factor_gt 0.0879
_refine_ls_shift/su_max 0.000
_refine_ls_shift/su_mean 0.000
_refine_ls_structure_factor_coef Fsqd
_refine_ls_weighting_details
;
 w=1/[\s^2^(Fo^2^)+(0.1321P)^2^]
 where P=(Fo^2^+2Fc^2^)/3
;
_refine_ls_weighting_scheme calc
_refine_ls_wR_factor_gt 0.2132
_refine_ls_wR_factor_ref 0.2614
_reflns_Friedel_coverage 0.000
_reflns_number_gt 1242
_reflns_number_total 2863
_reflns_threshold_expression 'I > 2\s(I)'
_cod_data_source_file c8nj03080d2.cif
_cod_data_source_block CuL6
_cod_depositor_comments
;
The following automatic conversions were performed:

'_exptl_absorpt_correction_type' value 'Multi-scan' changed to
'multi-scan' according to
/home/data/users/saulius/crontab/automatic-downloads/rss-feeds/RSC/lib/dictionaries/cif_core.dic
dictionary named 'cif_core.dic' version 2.4.2 from 2011-04-26.

Automatic conversion script
Id: cif_fix_values 4973 2017-02-22 13:04:09Z antanas 

 Adding full bibliography for 7057702--7057706.cif.
;
_cod_original_formula_sum 'C26 H18 Cl4 Cu1 N8 '
_cod_database_code 7057705
_shelxl_version_number 2012-9
_shelx_space_group_comment
;
The symmetry employed for this shelxl refinement is uniquely defined
by the following loop, which should always be used as a source of
symmetry information in preference to the above space-group names.
They are only intended as comments.
;
_olex2_refinement_description
;
1. Fixed Uiso
 At 1.2 times of:
  All C(H) groups
2.a Aromatic/amide H refined with riding coordinates:
 C2(H2), C3(H3), C4(H4), C5(H5), C11(H11), C13(H13), C14(H14), C16(H16),
 C17(H17)
;

loop_
_space_group_symop_operation_xyz
'x, y, z'
'-x+1/2, -y+1/2, z'
'x+1/2, -y, -z+1/2'
'-x, y+1/2, -z+1/2'
'-x, -y, -z'
'x-1/2, y-1/2, -z'
'-x-1/2, y, z-1/2'
'x, -y-1/2, z-1/2'

loop_
_atom_site_label
_atom_site_type_symbol
_atom_site_fract_x
_atom_site_fract_y
_atom_site_fract_z
_atom_site_U_iso_or_equiv
_atom_site_adp_type
_atom_site_occupancy
_atom_site_site_symmetry_order
_atom_site_calc_flag
_atom_site_refinement_flags_posn
_atom_site_refinement_flags_adp
_atom_site_refinement_flags_occupancy
Cu1 Cu 0.5000 0.5000 0.5000 0.0429(5) Uani 1 2 d S T P
Cl1 Cl 0.52657(15) 0.57956(9) 0.6557(2) 0.0519(7) Uani 1 1 d . . .
Cl2 Cl 0.4111(3) 0.26100(12) 1.2952(3) 0.0995(11) Uani 1 1 d . . .
N1 N 0.3454(5) 0.5186(3) 0.4808(7) 0.0428(18) Uani 1 1 d . . .
N8 N 0.4354(5) 0.4553(3) 0.6645(7) 0.0445(18) Uani 1 1 d . . .
N9 N 0.4663(5) 0.4228(3) 0.7588(7) 0.0502(19) Uani 1 1 d . . .
N10 N 0.3775(5) 0.4039(3) 0.8215(7) 0.0451(18) Uani 1 1 d . . .
C2 C 0.3039(6) 0.5519(3) 0.3905(8) 0.041(2) Uani 1 1 d . . .
H2 H 0.3505 0.5694 0.3322 0.049 Uiso 1 1 calc R . .
C3 C 0.1992(6) 0.5621(3) 0.3778(8) 0.043(2) Uani 1 1 d . . .
H3 H 0.1743 0.5856 0.3127 0.051 Uiso 1 1 calc R . .
C4 C 0.1291(6) 0.5359(3) 0.4662(8) 0.047(2) Uani 1 1 d . . .
H4 H 0.0563 0.5421 0.4608 0.057 Uiso 1 1 calc R . .
C5 C 0.1684(6) 0.5011(3) 0.5609(9) 0.048(2) Uani 1 1 d . . .
H5 H 0.1229 0.4832 0.6195 0.058 Uiso 1 1 calc R . .
C6 C 0.2772(5) 0.4933(3) 0.5671(9) 0.041(2) Uani 1 1 d . . .
C7 C 0.3274(6) 0.4588(3) 0.6620(8) 0.0388(19) Uani 1 1 d . . .
C11 C 0.2914(7) 0.4267(3) 0.7634(8) 0.045(2) Uani 1 1 d . . .
H11 H 0.2207 0.4214 0.7881 0.054 Uiso 1 1 calc R . .
C12 C 0.3847(7) 0.3685(4) 0.9331(9) 0.049(2) Uani 1 1 d . . .
C13 C 0.4834(7) 0.3503(4) 0.9727(11) 0.066(3) Uani 1 1 d . . .
H13 H 0.5440 0.3609 0.9253 0.079 Uiso 1 1 calc R . .
C14 C 0.4924(7) 0.3167(4) 1.0817(11) 0.065(3) Uani 1 1 d . . .
H14 H 0.5585 0.3040 1.1080 0.078 Uiso 1 1 calc R . .
C15 C 0.4014(9) 0.3022(4) 1.1519(9) 0.068(3) Uani 1 1 d . . .
C16 C 0.3028(8) 0.3180(4) 1.1060(10) 0.059(2) Uani 1 1 d . . .
H16 H 0.2416 0.3059 1.1493 0.070 Uiso 1 1 calc R . .
C17 C 0.2948(7) 0.3511(3) 0.9982(9) 0.053(2) Uani 1 1 d . . .
H17 H 0.2282 0.3621 0.9683 0.064 Uiso 1 1 calc R . .

loop_
_atom_site_aniso_label
_atom_site_aniso_U_11
_atom_site_aniso_U_22
_atom_site_aniso_U_33
_atom_site_aniso_U_23
_atom_site_aniso_U_13
_atom_site_aniso_U_12
Cu1 0.0205(8) 0.0650(10) 0.0432(9) 0.0082(7) 0.0003(6) 0.0004(6)
Cl1 0.0274(11) 0.0759(17) 0.0522(14) 0.0019(11) 0.0024(10) -0.0003(10)
Cl2 0.127(3) 0.082(2) 0.089(2) 0.0185(17) -0.0299(19) -0.0036(18)
N1 0.025(4) 0.055(5) 0.048(5) -0.006(4) -0.002(3) -0.006(3)
N8 0.024(4) 0.070(6) 0.040(4) -0.006(4) 0.002(3) -0.006(3)
N9 0.031(4) 0.073(6) 0.047(5) -0.013(4) -0.003(4) -0.002(4)
N10 0.024(4) 0.057(5) 0.054(5) -0.016(4) 0.003(4) 0.008(3)
C2 0.022(4) 0.063(6) 0.037(5) -0.011(4) -0.005(4) -0.006(4)
C3 0.034(5) 0.059(6) 0.035(5) -0.005(4) 0.003(4) 0.005(4)
C4 0.022(4) 0.068(7) 0.052(6) -0.014(5) -0.008(4) 0.011(4)
C5 0.033(5) 0.070(6) 0.043(5) -0.003(5) 0.003(4) 0.001(4)
C6 0.022(4) 0.053(6) 0.048(5) -0.010(4) -0.001(4) -0.005(3)
C7 0.020(4) 0.052(5) 0.044(5) 0.000(4) 0.006(4) -0.006(3)
C11 0.029(4) 0.048(6) 0.059(6) -0.005(5) 0.000(4) 0.006(4)
C12 0.040(5) 0.055(6) 0.050(5) -0.013(5) 0.000(5) 0.008(4)
C13 0.047(6) 0.078(8) 0.073(8) -0.017(6) 0.003(5) -0.007(5)
C14 0.053(6) 0.070(7) 0.072(7) 0.012(6) -0.011(6) -0.005(5)
C15 0.101(9) 0.047(6) 0.055(6) 0.005(5) -0.015(6) -0.001(6)
C16 0.061(6) 0.051(6) 0.064(6) -0.005(5) 0.003(5) 0.004(5)
C17 0.053(6) 0.054(6) 0.053(6) -0.015(5) 0.002(5) 0.012(4)

loop_
_atom_type_symbol
_atom_type_description
_atom_type_scat_dispersion_real
_atom_type_scat_dispersion_imag
_atom_type_scat_source
C C 0.0033 0.0016 'International Tables Vol C Tables 4.2.6.8 and 6.1.1.4'
H H 0.0000 0.0000 'International Tables Vol C Tables 4.2.6.8 and 6.1.1.4'
Cl Cl 0.1484 0.1585 'International Tables Vol C Tables 4.2.6.8 and 6.1.1.4'
Cu Cu 0.3201 1.2651 'International Tables Vol C Tables 4.2.6.8 and 6.1.1.4'
N N 0.0061 0.0033 'International Tables Vol C Tables 4.2.6.8 and 6.1.1.4'

loop_
_geom_angle_atom_site_label_1
_geom_angle_atom_site_label_2
_geom_angle_atom_site_label_3
_geom_angle
_geom_angle_site_symmetry_1
_geom_angle_site_symmetry_3
Cl1 Cu1 Cl1 180.0 5_666 .
N1 Cu1 Cl1 89.50(19) 5_666 5_666
N1 Cu1 Cl1 90.50(19) . 5_666
N1 Cu1 Cl1 89.50(19) . .
N1 Cu1 Cl1 90.50(19) 5_666 .
N1 Cu1 N1 180.0 . 5_666
N1 Cu1 N8 99.8(3) 5_666 .
N1 Cu1 N8 80.2(3) . .
N1 Cu1 N8 80.2(3) 5_666 5_666
N1 Cu1 N8 99.8(3) . 5_666
N8 Cu1 Cl1 87.89(18) 5_666 .
N8 Cu1 Cl1 92.11(18) . .
N8 Cu1 Cl1 92.11(18) 5_666 5_666
N8 Cu1 Cl1 87.89(18) . 5_666
N8 Cu1 N8 180.0(2) . 5_666
C2 N1 Cu1 126.3(5) . .
C2 N1 C6 117.8(7) . .
C6 N1 Cu1 115.9(5) . .
N9 N8 Cu1 139.6(5) . .
N9 N8 C7 110.8(6) . .
C7 N8 Cu1 109.3(5) . .
N8 N9 N10 107.4(6) . .
N9 N10 C12 121.3(7) . .
C11 N10 N9 108.3(7) . .
C11 N10 C12 130.3(7) . .
N1 C2 H2 117.8 . .
N1 C2 C3 124.5(8) . .
C3 C2 H2 117.8 . .
C2 C3 H3 121.1 . .
C2 C3 C4 117.7(8) . .
C4 C3 H3 121.1 . .
C3 C4 H4 120.1 . .
C5 C4 C3 119.7(7) . .
C5 C4 H4 120.1 . .
C4 C5 H5 120.7 . .
C4 C5 C6 118.6(8) . .
C6 C5 H5 120.7 . .
N1 C6 C5 121.7(8) . .
N1 C6 C7 114.5(6) . .
C5 C6 C7 123.7(8) . .
N8 C7 C6 119.7(7) . .
N8 C7 C11 106.2(7) . .
C11 C7 C6 134.1(7) . .
N10 C11 C7 107.3(7) . .
N10 C11 H11 126.4 . .
C7 C11 H11 126.4 . .
C13 C12 N10 119.1(8) . .
C17 C12 N10 120.6(8) . .
C17 C12 C13 120.2(9) . .
C12 C13 H13 119.9 . .
C14 C13 C12 120.1(9) . .
C14 C13 H13 119.9 . .
C13 C14 H14 120.5 . .
C13 C14 C15 118.9(9) . .
C15 C14 H14 120.5 . .
C14 C15 Cl2 119.9(9) . .
C16 C15 Cl2 119.8(9) . .
C16 C15 C14 120.2(9) . .
C15 C16 H16 119.9 . .
C17 C16 C15 120.2(9) . .
C17 C16 H16 119.9 . .
C12 C17 H17 120.0 . .
C16 C17 C12 120.1(9) . .
C16 C17 H17 120.0 . .

loop_
_geom_bond_atom_site_label_1
_geom_bond_atom_site_label_2
_geom_bond_distance
_geom_bond_site_symmetry_2
Cu1 Cl1 2.565(2) 5_666
Cu1 Cl1 2.565(2) .
Cu1 N1 2.010(6) 5_666
Cu1 N1 2.010(6) .
Cu1 N8 2.130(7) .
Cu1 N8 2.130(7) 5_666
Cl2 C15 1.753(10) .
N1 C2 1.332(10) .
N1 C6 1.363(10) .
N8 N9 1.299(9) .
N8 C7 1.360(9) .
N9 N10 1.361(9) .
N10 C11 1.355(9) .
N10 C12 1.419(10) .
C2 H2 0.9300 .
C2 C3 1.347(10) .
C3 H3 0.9300 .
C3 C4 1.401(11) .
C4 H4 0.9300 .
C4 C5 1.375(11) .
C5 H5 0.9300 .
C5 C6 1.382(10) .
C6 C7 1.427(11) .
C7 C11 1.363(10) .
C11 H11 0.9300 .
C12 C13 1.379(12) .
C12 C17 1.370(11) .
C13 H13 0.9300 .
C13 C14 1.370(14) .
C14 H14 0.9300 .
C14 C15 1.383(13) .
C15 C16 1.379(12) .
C16 H16 0.9300 .
C16 C17 1.353(12) .
C17 H17 0.9300 .

loop_
_geom_torsion_atom_site_label_1
_geom_torsion_atom_site_label_2
_geom_torsion_atom_site_label_3
_geom_torsion_atom_site_label_4
_geom_torsion
Cu1 N1 C2 C3 177.7(6)
Cu1 N1 C6 C5 -177.5(6)
Cu1 N1 C6 C7 2.3(9)
Cu1 N8 N9 N10 -172.8(6)
Cu1 N8 C7 C6 -6.2(8)
Cu1 N8 C7 C11 176.0(5)
Cl2 C15 C16 C17 177.8(7)
N1 C2 C3 C4 0.3(12)
N1 C6 C7 N8 2.9(10)
N1 C6 C7 C11 -180.0(8)
N8 N9 N10 C11 -1.0(8)
N8 N9 N10 C12 -177.9(7)
N8 C7 C11 N10 -1.5(8)
N9 N8 C7 C6 178.8(7)
N9 N8 C7 C11 0.9(8)
N9 N10 C11 C7 1.6(8)
N9 N10 C12 C13 -4.3(11)
N9 N10 C12 C17 177.8(7)
N10 C12 C13 C14 179.0(8)
N10 C12 C17 C16 -178.9(7)
C2 N1 C6 C5 0.9(11)
C2 N1 C6 C7 -179.2(7)
C2 C3 C4 C5 -0.4(11)
C3 C4 C5 C6 0.7(12)
C4 C5 C6 N1 -1.0(12)
C4 C5 C6 C7 179.2(8)
C5 C6 C7 N8 -177.2(7)
C5 C6 C7 C11 -0.1(14)
C6 N1 C2 C3 -0.6(12)
C6 C7 C11 N10 -178.9(8)
C7 N8 N9 N10 0.0(8)
C11 N10 C12 C13 179.6(8)
C11 N10 C12 C17 1.7(13)
C12 N10 C11 C7 178.1(7)
C12 C13 C14 C15 -1.0(15)
C13 C12 C17 C16 3.2(13)
C13 C14 C15 Cl2 -177.9(8)
C13 C14 C15 C16 5.0(15)
C14 C15 C16 C17 -5.0(14)
C15 C16 C17 C12 0.9(13)
C17 C12 C13 C14 -3.1(14)
